data_7114993
loop_
_publ_author_name
'Vaid, Thomas P.'
'Sydora, Orson L.'
'Douthwaite, Richard E.'
'Wolczanski, Peter T.'
'Lobkovsky, Emil B.'

_publ_section_title
;
 Hydrogen bonds between polyphenol (p-HOC6H4O)6W and bipyridines:
 (4,4&#x2032;-bipy&#x00B7;HOC6H4O)6W and 3-D networks
 [{4,4&#x2032;-(NC5H4)2(CH2CH2)}n{(HOC6H4O)6W}]\\infty (n = 2, 3)
;
_journal_issue 14
_journal_name_full 'Chemical Communications'
_journal_page_first 1300
_journal_paper_doi 10.1039/b100561h
_journal_year 2001
_chemical_formula_sum 'C96 H78 N12 O12 W'
_chemical_formula_weight 1775.56
_chemical_name_systematic
; 
? 
;
_space_group_IT_number 146
_symmetry_cell_setting hexagonal
_symmetry_space_group_name_Hall 'R 3'
_symmetry_space_group_name_H-M 'R 3 :H'
_atom_sites_solution_hydrogens difmap
_atom_sites_solution_primary direct
_atom_sites_solution_secondary difmap
_audit_creation_method SHELXL
_cell_angle_alpha 90.00
_cell_angle_beta 90.00
_cell_angle_gamma 120.00
_cell_formula_units_Z 6
_cell_length_a 27.1402(1)
_cell_length_b 27.1402(1)
_cell_length_c 9.7013(1)
_cell_measurement_temperature 173(2)
_cell_volume 6188.52(7)
_computing_cell_refinement SAINT
_computing_data_collection SMART
_computing_data_reduction SAINT
_computing_molecular_graphics SHELXTL
_computing_publication_material SHELXTL
_computing_structure_refinement 'SHELXL-93 (Sheldrick, 1993)'
_computing_structure_solution 'SHELXS-86 (Sheldrick, 1990)'
_diffrn_ambient_temperature 173(2)
_diffrn_measurement_device 'Bruker SMART 1K CCD'
_diffrn_measurement_method '0.3 deg. \w-scan'
_diffrn_radiation_monochromator graphite
_diffrn_radiation_source 'fine-focus sealed tube'
_diffrn_radiation_type MoK\a
_diffrn_radiation_wavelength 0.71073
_diffrn_reflns_av_R_equivalents 0.0420
_diffrn_reflns_av_sigmaI/netI 0.1393
_diffrn_reflns_limit_h_max 32
_diffrn_reflns_limit_h_min -33
_diffrn_reflns_limit_k_max 33
_diffrn_reflns_limit_k_min -22
_diffrn_reflns_limit_l_max 12
_diffrn_reflns_limit_l_min -9
_diffrn_reflns_number 8846
_diffrn_reflns_theta_max 26.31
_diffrn_reflns_theta_min 1.50
_exptl_absorpt_coefficient_mu 1.473
_exptl_absorpt_correction_T_max 0.693905
_exptl_absorpt_correction_T_min 0.349149
_exptl_absorpt_correction_type SADABS
_exptl_crystal_colour 'dark red'
_exptl_crystal_density_diffrn 1.429
_exptl_crystal_description Needle
_exptl_crystal_F_000 2724
_exptl_crystal_size_max 0.40
_exptl_crystal_size_mid 0.10
_exptl_crystal_size_min 0.10
_refine_diff_density_max 0.659
_refine_diff_density_min -1.350
_refine_diff_density_rms 0.072
_refine_ls_abs_structure_details 'Flack H D (1983), Acta Cryst. A39, 876-881'
_refine_ls_abs_structure_Flack 0.446(12)
_refine_ls_extinction_coef 0.00049(3)
_refine_ls_extinction_expression Fc^*^=kFc[1+0.001xFc^2^\l^3^/sin(2\q)]^-1/4^
_refine_ls_extinction_method SHELXL
_refine_ls_goodness_of_fit_all 0.577
_refine_ls_goodness_of_fit_obs 0.571
_refine_ls_hydrogen_treatment isotropic
_refine_ls_matrix_type full
_refine_ls_number_parameters 470
_refine_ls_number_reflns 4778
_refine_ls_number_restraints 1
_refine_ls_restrained_S_all 0.577
_refine_ls_restrained_S_obs 0.571
_refine_ls_R_factor_all 0.0387
_refine_ls_R_factor_obs 0.0332
_refine_ls_shift/esd_max -5.727
_refine_ls_shift/esd_mean 0.259
_refine_ls_structure_factor_coef Fsqd
_refine_ls_weighting_details 'w=1/[\s^2^(Fo^2^)+(0.0000P)^2^+0.0000P] where P=(Fo^2^+2Fc^2^)/3'
_refine_ls_weighting_scheme calc
_refine_ls_wR_factor_all 0.0825
_refine_ls_wR_factor_obs 0.0772
_reflns_number_observed 4306
_reflns_number_total 4778
_reflns_observed_criterion >2sigma(I)
_cod_data_source_file b100561h.txt
_cod_data_source_block os10
_cod_depositor_comments
;
The following automatic conversions were performed:

'_symmetry_cell_setting' value 'Hexagonal' changed to 'hexagonal'
according to
/usr/data/users/saulius/automatic-downloads/retrospective/RSC/lib/dictionaries/cif_core.dic
dictionary named 'cif_core.dic' version 2.4.2 from 2011-04-26.

Automatic conversion script
Id: cif_fix_values 2281 2013-09-26 08:29:07Z andrius 

The following automatic conversions were performed:

'_refine_ls_weighting_scheme' value 'calc
w=1/[\s^2^(Fo^2^)+(0.0000P)^2^+0.0000P] where P=(Fo^2^+2Fc^2^)/3' was
changed to 'calc'. New tag '_refine_ls_weighting_details' was
created. The value of the new tag was set to
'w=1/[\s^2^(Fo^2^)+(0.0000P)^2^+0.0000P] where P=(Fo^2^+2Fc^2^)/3'.

Automatic conversion script
Id: cif_fix_values 3143 2015-03-26 13:38:13Z robertas 
;
_cod_original_sg_symbol_H-M R3
_cod_original_formula_sum 'C96 H78 N12 O12 W1'
_cod_database_code 7114993

loop_
_symmetry_equiv_pos_as_xyz
'x, y, z'
'-y, x-y, z'
'-x+y, -x, z'
'x+2/3, y+1/3, z+1/3'
'-y+2/3, x-y+1/3, z+1/3'
'-x+y+2/3, -x+1/3, z+1/3'
'x+1/3, y+2/3, z+2/3'
'-y+1/3, x-y+2/3, z+2/3'
'-x+y+1/3, -x+2/3, z+2/3'

loop_
_atom_site_aniso_label
_atom_site_aniso_U_11
_atom_site_aniso_U_22
_atom_site_aniso_U_33
_atom_site_aniso_U_23
_atom_site_aniso_U_13
_atom_site_aniso_U_12
W1 0.02571(5) 0.02571(5) 0.02080(9) 0.000 0.000 0.01285(3)
O1 0.0294(10) 0.0251(9) 0.0221(14) -0.0002(9) -0.0017(11) 0.0178(8)
O2 0.0436(12) 0.0434(12) 0.043(2) -0.0016(12) -0.0124(14) 0.0295(10)
O3 0.0278(11) 0.0305(15) 0.016(2) 0.0018(13) 0.0003(11) 0.0123(10)
O4 0.0434(14) 0.040(2) 0.035(2) -0.014(2) 0.0141(14) 0.0133(12)
N1 0.043(2) 0.043(2) 0.036(2) 0.0032(15) -0.003(2) 0.0194(13)
N2 0.0389(15) 0.045(2) 0.029(2) -0.0045(14) -0.002(2) 0.0218(12)
N3 0.038(2) 0.040(2) 0.029(2) -0.012(2) 0.005(2) 0.0167(14)
N4 0.061(2) 0.047(2) 0.035(3) -0.005(2) 0.014(2) 0.026(2)
C1 0.0178(13) 0.0232(13) 0.016(2) 0.0030(13) -0.0021(14) 0.0083(11)
C2 0.028(2) 0.0289(15) 0.024(2) -0.0067(14) 0.002(2) 0.0157(12)
C3 0.033(2) 0.033(2) 0.031(2) -0.006(2) 0.000(2) 0.0195(13)
C4 0.030(2) 0.035(2) 0.030(2) 0.006(2) -0.011(2) 0.0165(13)
C5 0.038(2) 0.034(2) 0.023(2) 0.001(2) -0.007(2) 0.0194(13)
C6 0.0240(14) 0.0178(13) 0.019(2) 0.0009(13) -0.0023(15) 0.0098(11)
C7 0.0247(14) 0.025(2) 0.014(2) -0.001(2) -0.0004(15) 0.0127(13)
C8 0.029(2) 0.028(2) 0.020(2) -0.001(2) 0.005(2) 0.0134(14)
C9 0.034(2) 0.023(2) 0.030(3) 0.001(2) 0.003(2) 0.0124(15)
C10 0.0247(15) 0.021(2) 0.021(2) 0.001(2) 0.0003(15) 0.0102(12)
C11 0.023(2) 0.034(2) 0.016(2) 0.003(2) 0.0106(15) 0.0094(14)
C12 0.030(2) 0.036(3) 0.023(3) -0.001(2) -0.001(2) 0.009(2)
C13 0.039(2) 0.041(2) 0.035(3) 0.001(2) -0.006(2) 0.016(2)
C14 0.035(2) 0.041(2) 0.031(2) 0.000(2) -0.004(2) 0.0160(15)
C15 0.0258(14) 0.0248(14) 0.025(2) -0.0020(14) -0.0025(15) 0.0131(11)
C16 0.028(2) 0.034(2) 0.033(2) -0.008(2) 0.001(2) 0.0171(13)
C17 0.032(2) 0.034(2) 0.031(2) 0.002(2) -0.001(2) 0.0169(13)
C18 0.034(2) 0.044(2) 0.031(2) -0.012(2) -0.005(2) 0.0233(13)
C19 0.042(2) 0.048(2) 0.033(3) 0.001(2) -0.003(2) 0.024(2)
C20 0.038(2) 0.045(2) 0.032(3) 0.000(2) -0.002(2) 0.020(2)
C21 0.031(2) 0.033(2) 0.034(2) 0.002(2) -0.002(2) 0.0127(14)
C22 0.036(2) 0.041(2) 0.038(3) -0.004(2) -0.012(2) 0.014(2)
C23 0.035(2) 0.037(2) 0.035(3) -0.004(2) 0.000(2) 0.0217(15)
C24 0.032(2) 0.036(2) 0.035(3) -0.002(2) -0.001(2) 0.0219(14)
C25 0.034(2) 0.027(2) 0.036(3) -0.001(2) 0.004(2) 0.0176(14)
C26 0.039(2) 0.027(2) 0.026(3) -0.001(2) 0.005(2) 0.0170(15)
C27 0.041(2) 0.035(2) 0.027(3) 0.004(2) 0.008(2) 0.020(2)
C28 0.053(2) 0.041(2) 0.026(3) -0.002(2) -0.003(2) 0.019(2)
C29 0.045(2) 0.042(2) 0.040(3) 0.002(2) 0.015(2) 0.025(2)
C30 0.037(2) 0.037(2) 0.035(3) -0.002(2) 0.004(2) 0.019(2)
C31 0.050(2) 0.041(2) 0.034(3) 0.001(2) 0.001(2) 0.031(2)
C32 0.040(2) 0.043(2) 0.029(3) 0.000(2) 0.002(2) 0.021(2)

loop_
_atom_site_label
_atom_site_type_symbol
_atom_site_fract_x
_atom_site_fract_y
_atom_site_fract_z
_atom_site_U_iso_or_equiv
_atom_site_thermal_displace_type
_atom_site_occupancy
_atom_site_calc_flag
_atom_site_refinement_flags
W1 W 0.3333 0.6667 0.69191(14) 0.02407(4) Uani 1 d S
O1 O 0.39728(10) 0.71034(9) 0.8058(3) 0.0236(7) Uani 1 d .
O2 O 0.53911(11) 0.67664(11) 1.1541(3) 0.0400(9) Uani 1 d .
H2B H 0.5495(21) 0.6959(20) 1.2211(57) 0.071(18) Uiso 1 d .
O3 O 0.37770(10) 0.64554(13) 0.5803(3) 0.0259(8) Uani 1 d .
O4 O 0.33946(12) 0.46929(15) 0.2319(3) 0.0428(10) Uani 1 d .
H4B H 0.3673(27) 0.4750(32) 0.1646(81) 0.137(30) Uiso 1 d .
N1 N 0.59409(15) 0.74022(15) 1.3710(4) 0.0413(11) Uani 1 d .
N2 N 0.71556(14) 0.78229(14) 2.0450(4) 0.0375(10) Uani 1 d .
N3 N 0.40267(14) 0.4841(2) -0.0007(4) 0.0372(11) Uani 1 d .
N4 N 0.4573(2) 0.4035(2) -0.6520(4) 0.0479(13) Uani 1 d .
C1 C 0.43371(14) 0.70191(13) 0.8971(4) 0.0200(10) Uani 1 d .
C2 C 0.44796(15) 0.65956(15) 0.8622(4) 0.0267(11) Uani 1 d .
H2 H 0.4299(13) 0.6338(14) 0.8004(39) 0.025(10) Uiso 1 d .
C3 C 0.4841(2) 0.6531(2) 0.9471(4) 0.0306(12) Uani 1 d .
H3 H 0.4864(13) 0.6196(13) 0.9511(38) 0.027(10) Uiso 1 d .
C4 C 0.5023(2) 0.6867(2) 1.0668(4) 0.0315(11) Uani 1 d .
C5 C 0.4899(2) 0.7257(2) 1.1032(4) 0.0310(12) Uani 1 d .
H5 H 0.4978(11) 0.7431(11) 1.1915(31) 0.001(7) Uiso 1 d .
C6 C 0.45273(14) 0.73445(13) 1.0113(4) 0.0206(10) Uani 1 d .
H6 H 0.4486(12) 0.7648(12) 1.0199(34) 0.015(9) Uiso 1 d .
C7 C 0.36775(15) 0.6031(2) 0.4952(4) 0.0211(10) Uani 1 d .
C8 C 0.3282(2) 0.5479(2) 0.5211(5) 0.0260(11) Uani 1 d .
H8 H 0.3087(12) 0.5371(13) 0.6158(37) 0.011(9) Uiso 1 d .
C9 C 0.3186(2) 0.5030(2) 0.4306(5) 0.0299(13) Uani 1 d .
H9 H 0.2955(12) 0.4625(13) 0.4760(33) 0.016(9) Uiso 1 d .
C10 C 0.35070(15) 0.5122(2) 0.3115(5) 0.0227(10) Uani 1 d .
C11 C 0.3927(2) 0.5725(2) 0.2870(4) 0.0263(11) Uani 1 d .
H11 H 0.4208(18) 0.5836(19) 0.2277(50) 0.053(16) Uiso 1 d .
C12 C 0.3999(2) 0.6133(2) 0.3719(5) 0.0330(14) Uani 1 d .
H12 H 0.4261(12) 0.6617(13) 0.3346(35) 0.017(9) Uiso 1 d .
C13 C 0.6510(2) 0.7674(2) 1.3928(5) 0.0400(13) Uani 1 d .
H13 H 0.6645(22) 0.7801(23) 1.3065(61) 0.092(21) Uiso 1 d .
C14 C 0.6713(2) 0.7730(2) 1.5200(5) 0.0369(13) Uani 1 d .
H14 H 0.7232(13) 0.7939(13) 1.5308(36) 0.026(10) Uiso 1 d .
C15 C 0.63763(15) 0.75540(14) 1.6395(4) 0.0249(10) Uani 1 d .
C16 C 0.6669(2) 0.7658(2) 1.7765(5) 0.0313(12) Uani 1 d .
C17 C 0.7201(2) 0.8125(2) 1.8113(5) 0.0325(12) Uani 1 d .
H17 H 0.7470(13) 0.8489(13) 1.7074(36) 0.026(10) Uiso 1 d .
C18 C 0.7413(2) 0.8212(2) 1.9456(5) 0.0344(12) Uani 1 d .
H18 H 0.7886(17) 0.8702(18) 1.9395(47) 0.063(15) Uiso 1 d .
C19 C 0.6674(2) 0.7361(2) 2.0153(5) 0.0401(13) Uani 1 d .
H19 H 0.6536(13) 0.7055(14) 2.0883(36) 0.029(10) Uiso 1 d .
C20 C 0.6398(2) 0.7276(2) 1.8851(5) 0.0384(13) Uani 1 d .
H20 H 0.6148(18) 0.6974(19) 1.8712(52) 0.058(16) Uiso 1 d .
C21 C 0.5790(2) 0.7287(2) 1.6294(5) 0.0343(12) Uani 1 d .
H21 H 0.5541(22) 0.7158(21) 1.7307(57) 0.086(20) Uiso 1 d .
C22 C 0.5622(2) 0.7237(2) 1.4832(5) 0.0406(14) Uani 1 d .
H22 H 0.5109(12) 0.6988(13) 1.4879(34) 0.017(9) Uiso 1 d .
C23 C 0.3884(2) 0.4988(2) -0.1205(5) 0.0343(12) Uani 1 d .
H23 H 0.3842(20) 0.5259(22) -0.1116(59) 0.079(19) Uiso 1 d .
C24 C 0.4000(2) 0.4806(2) -0.2356(5) 0.0319(12) Uani 1 d .
H24 H 0.3874(11) 0.4941(12) -0.3132(34) 0.000(7) Uiso 1 d .
C25 C 0.4258(2) 0.4468(2) -0.2514(5) 0.0314(12) Uani 1 d .
C26 C 0.4345(2) 0.4313(2) -0.3907(5) 0.0304(12) Uani 1 d .
C27 C 0.3958(2) 0.4190(2) -0.4988(5) 0.0342(13) Uani 1 d .
H27 H 0.3581(14) 0.4268(15) -0.4886(41) 0.025(11) Uiso 1 d .
C28 C 0.4104(2) 0.4090(2) -0.6233(6) 0.0423(15) Uani 1 d .
H28 H 0.3883(14) 0.4052(14) -0.6957(39) 0.020(10) Uiso 1 d .
C29 C 0.4901(2) 0.4115(2) -0.5412(6) 0.0409(13) Uani 1 d .
H29 H 0.5184(12) 0.4091(12) -0.5819(32) 0.003(7) Uiso 1 d .
C30 C 0.4833(2) 0.4281(2) -0.4118(6) 0.0359(13) Uani 1 d .
H30 H 0.5065(13) 0.4379(14) -0.3705(37) 0.014(9) Uiso 1 d .
C31 C 0.4414(2) 0.4331(2) -0.1300(6) 0.0381(14) Uani 1 d .
H31 H 0.4538(13) 0.4182(13) -0.1315(37) 0.005(10) Uiso 1 d .
C32 C 0.4258(2) 0.4511(2) -0.0057(5) 0.0373(13) Uani 1 d .
H32 H 0.4395(13) 0.4396(15) 0.0716(41) 0.015(10) Uiso 1 d .

loop_
_atom_type_symbol
_atom_type_description
_atom_type_scat_dispersion_real
_atom_type_scat_dispersion_imag
_atom_type_scat_source
C C 0.0033 0.0016 'International Tables Vol C Tables 4.2.6.8 and 6.1.1.4'
H H 0.0000 0.0000 'International Tables Vol C Tables 4.2.6.8 and 6.1.1.4'
N N 0.0061 0.0033 'International Tables Vol C Tables 4.2.6.8 and 6.1.1.4'
O O 0.0106 0.0060 'International Tables Vol C Tables 4.2.6.8 and 6.1.1.4'
W W -0.8490 6.8722 'International Tables Vol C Tables 4.2.6.8 and 6.1.1.4'

loop_
_geom_angle_atom_site_label_1
_geom_angle_atom_site_label_2
_geom_angle_atom_site_label_3
_geom_angle
_geom_angle_site_symmetry_1
_geom_angle_site_symmetry_3
O1 W1 O1 89.33(11) 2_665 .
O1 W1 O1 89.33(11) 2_665 3_565
O1 W1 O1 89.33(11) . 3_565
O1 W1 O3 89.63(12) 2_665 3_565
O1 W1 O3 178.8(2) . 3_565
O1 W1 O3 90.04(11) 3_565 3_565
O1 W1 O3 90.03(11) 2_665 2_665
O1 W1 O3 89.63(12) . 2_665
O1 W1 O3 178.8(2) 3_565 2_665
O3 W1 O3 90.98(13) 3_565 2_665
O1 W1 O3 178.8(2) 2_665 .
O1 W1 O3 90.03(11) . .
O1 W1 O3 89.63(12) 3_565 .
O3 W1 O3 90.99(13) 3_565 .
O3 W1 O3 90.99(13) 2_665 .
C1 O1 W1 138.9(2) . .
C7 O3 W1 136.6(2) . .
C22 N1 C13 115.5(4) . .
C19 N2 C18 118.3(4) . .
C32 N3 C23 118.1(4) . .
C29 N4 C28 113.2(4) . .
C6 C1 C2 123.7(4) . .
C6 C1 O1 118.3(4) . .
C2 C1 O1 118.1(3) . .
C3 C2 C1 117.7(4) . .
C2 C3 C4 117.5(4) . .
C5 C4 C3 126.7(4) . .
C5 C4 O2 118.7(4) . .
C3 C4 O2 114.6(4) . .
C4 C5 C6 116.6(4) . .
C1 C6 C5 117.8(4) . .
O3 C7 C8 123.0(4) . .
O3 C7 C12 120.9(4) . .
C8 C7 C12 116.1(4) . .
C7 C8 C9 122.4(4) . .
C10 C9 C8 122.0(4) . .
O4 C10 C9 119.1(4) . .
O4 C10 C11 127.1(4) . .
C9 C10 C11 113.7(4) . .
C12 C11 C10 122.7(4) . .
C11 C12 C7 123.0(4) . .
C14 C13 N1 120.1(4) . .
C13 C14 C15 124.5(4) . .
C21 C15 C14 120.2(4) . .
C21 C15 C16 121.6(4) . .
C14 C15 C16 118.3(3) . .
C20 C16 C17 114.1(4) . .
C20 C16 C15 119.6(3) . .
C17 C16 C15 126.2(4) . .
C18 C17 C16 121.9(4) . .
N2 C18 C17 122.0(3) . .
N2 C19 C20 122.6(4) . .
C16 C20 C19 120.5(3) . .
C15 C21 C22 109.8(4) . .
N1 C22 C21 129.9(4) . .
C24 C23 N3 117.5(5) . .
C23 C24 C25 128.5(5) . .
C31 C25 C24 114.0(5) . .
C31 C25 C26 126.7(5) . .
C24 C25 C26 119.3(5) . .
C30 C26 C27 120.1(5) . .
C30 C26 C25 116.7(4) . .
C27 C26 C25 123.2(4) . .
C28 C27 C26 117.4(5) . .
C27 C28 N4 125.8(5) . .
N4 C29 C30 126.6(5) . .
C29 C30 C26 116.3(5) . .
C25 C31 C32 116.3(5) . .
N3 C32 C31 125.4(5) . .

loop_
_geom_bond_atom_site_label_1
_geom_bond_atom_site_label_2
_geom_bond_distance
_geom_bond_site_symmetry_2
W1 O1 1.893(2) 2_665
W1 O1 1.893(2) .
W1 O1 1.893(2) 3_565
W1 O3 1.908(3) 3_565
W1 O3 1.908(3) 2_665
W1 O3 1.908(3) .
O1 C1 1.428(5) .
O2 C4 1.435(5) .
O3 C7 1.331(5) .
O4 C10 1.301(6) .
N1 C22 1.322(6) .
N1 C13 1.355(6) .
N2 C19 1.313(5) .
N2 C18 1.340(5) .
N3 C32 1.326(7) .
N3 C23 1.347(7) .
N4 C29 1.342(7) .
N4 C28 1.383(7) .
C1 C6 1.348(5) .
C1 C2 1.425(6) .
C2 C3 1.357(6) .
C3 C4 1.405(6) .
C4 C5 1.309(7) .
C5 C6 1.452(6) .
C7 C8 1.360(6) .
C7 C12 1.423(6) .
C8 C9 1.418(7) .
C9 C10 1.391(6) .
C10 C11 1.472(6) .
C11 C12 1.314(7) .
C13 C14 1.329(7) .
C14 C15 1.404(6) .
C15 C21 1.383(5) .
C15 C16 1.501(6) .
C16 C20 1.401(6) .
C16 C17 1.405(5) .
C17 C18 1.396(6) .
C19 C20 1.428(7) .
C21 C22 1.474(7) .
C23 C24 1.320(7) .
C24 C25 1.413(7) .
C25 C31 1.366(7) .
C25 C26 1.469(7) .
C26 C30 1.386(7) .
C26 C27 1.402(7) .
C27 C28 1.341(7) .
C29 C30 1.377(8) .
C31 C32 1.443(8) .
